data_4509560
loop_
_publ_author_name
'Chen, Li-Zhuang'
'Zhao, Hong'
'Ge, Jia-Zhen'
'Xiong, Ren-Gen'
'Hu, Hong-Wen'

_publ_section_title
;
 Observation of Deuteration Effect in Co-Crystal System:
 Hexamethylenetetraminium 3,5-Dinitrobenzoate Hemideuterated Water
;
_journal_issue 9
_journal_name_full 'Crystal Growth &amp; Design'
_journal_page_first 3828
_journal_paper_doi 10.1021/cg900348x
_journal_volume 9
_journal_year 2009
_chemical_formula_sum 'C13 H15 D2 N6 O6.5'
_chemical_formula_weight 363.34
_chemical_name_systematic
; 
 ? 
;
_space_group_IT_number 2
_symmetry_cell_setting triclinic
_symmetry_space_group_name_Hall '-P 1'
_symmetry_space_group_name_H-M 'P -1'
_atom_sites_solution_hydrogens geom
_atom_sites_solution_primary direct
_atom_sites_solution_secondary difmap
_audit_creation_method SHELXL-97
_cell_angle_alpha 103.27(3)
_cell_angle_beta 98.38(3)
_cell_angle_gamma 105.94(3)
_cell_formula_units_Z 2
_cell_length_a 6.9911(14)
_cell_length_b 10.748(2)
_cell_length_c 11.428(2)
_cell_measurement_temperature 293(2)
_cell_volume 783.4(3)
_computing_structure_refinement 'SHELXL-97 (Sheldrick, 1997)'
_computing_structure_solution 'SHELXS-97 (Sheldrick, 1990)'
_diffrn_ambient_temperature 293(2)
_diffrn_measured_fraction_theta_full 0.991
_diffrn_measured_fraction_theta_max 0.991
_diffrn_radiation_monochromator graphite
_diffrn_radiation_source 'fine-focus sealed tube'
_diffrn_radiation_type MoK\a
_diffrn_radiation_wavelength 0.71073
_diffrn_reflns_av_R_equivalents 0.0297
_diffrn_reflns_av_sigmaI/netI 0.0407
_diffrn_reflns_limit_h_max 9
_diffrn_reflns_limit_h_min -9
_diffrn_reflns_limit_k_max 13
_diffrn_reflns_limit_k_min -13
_diffrn_reflns_limit_l_max 14
_diffrn_reflns_limit_l_min -14
_diffrn_reflns_number 8172
_diffrn_reflns_theta_full 27.48
_diffrn_reflns_theta_max 27.48
_diffrn_reflns_theta_min 3.11
_exptl_absorpt_coefficient_mu 0.125
_exptl_absorpt_correction_T_max 1.0000
_exptl_absorpt_correction_T_min 0.8116
_exptl_absorpt_correction_type multi-scan
_exptl_crystal_density_diffrn 1.540
_exptl_crystal_density_method 'not measured'
_exptl_crystal_F_000 378
_exptl_crystal_size_max 0.32
_exptl_crystal_size_mid 0.25
_exptl_crystal_size_min 0.25
_refine_diff_density_max 0.272
_refine_diff_density_min -0.255
_refine_diff_density_rms 0.044
_refine_ls_extinction_method none
_refine_ls_goodness_of_fit_ref 1.045
_refine_ls_hydrogen_treatment mixed
_refine_ls_matrix_type full
_refine_ls_number_parameters 243
_refine_ls_number_reflns 3553
_refine_ls_number_restraints 333
_refine_ls_restrained_S_all 0.999
_refine_ls_R_factor_all 0.0864
_refine_ls_R_factor_gt 0.0560
_refine_ls_shift/su_max 0.000
_refine_ls_shift/su_mean 0.000
_refine_ls_structure_factor_coef Fsqd
_refine_ls_weighting_details 'calc w=1/[\s^2^(Fo^2^)+(0.0534P)^2^+0.3228P] where P=(Fo^2^+2Fc^2^)/3'
_refine_ls_weighting_scheme calc
_refine_ls_wR_factor_gt 0.1258
_refine_ls_wR_factor_ref 0.1403
_reflns_number_gt 2458
_reflns_number_total 3553
_reflns_threshold_expression >2sigma(I)
_cod_data_source_file cg900348xsup3.cif
_cod_data_source_block shelxl
_cod_original_sg_symbol_H-M p-1
_cod_original_formula_sum 'C13 H15 D2 N6 O6.50'
_cod_database_code 4509560

loop_
_symmetry_equiv_pos_as_xyz
'x, y, z'
'-x, -y, -z'

loop_
_atom_site_label
_atom_site_type_symbol
_atom_site_fract_x
_atom_site_fract_y
_atom_site_fract_z
_atom_site_U_iso_or_equiv
_atom_site_adp_type
_atom_site_occupancy
_atom_site_symmetry_multiplicity
_atom_site_calc_flag
_atom_site_refinement_flags
C1 C 1.0529(3) 0.8131(2) 0.7427(2) 0.0398(5) Uani 1 1 d U
C2 C 0.9157(3) 0.90139(19) 0.74960(17) 0.0324(4) Uani 1 1 d U
C3 C 0.9736(3) 1.0247(2) 0.84085(18) 0.0364(4) Uani 1 1 d U
H3A H 1.1019(3) 1.0563(2) 0.90106(18) 0.044 Uiso 1 1 d RU
C4 C 0.8433(3) 1.10181(19) 0.84449(18) 0.0377(5) Uani 1 1 d U
N5 N 0.9033(3) 1.23268(18) 0.94104(18) 0.0492(5) Uani 1 1 d U
C6 C 0.6596(3) 1.06333(19) 0.76170(19) 0.0376(5) Uani 1 1 d U
H6A H 0.5704(3) 1.11780(19) 0.76424(19) 0.045 Uiso 1 1 d RU
C7 C 0.6065(3) 0.94115(19) 0.67250(17) 0.0320(4) Uani 1 1 d U
N6 N 0.4099(3) 0.89630(18) 0.58207(16) 0.0402(4) Uani 1 1 d U
C9 C 0.7299(3) 0.85955(18) 0.66469(17) 0.0306(4) Uani 1 1 d U
H9A H 0.6882(3) 0.77418(18) 0.60266(17) 0.037 Uiso 1 1 d RU
C10 C 0.4232(4) 0.6061(2) 0.8204(2) 0.0533(6) Uani 1 1 d U
H10A H 0.5256(4) 0.6757(2) 0.8023(2) 0.064 Uiso 1 1 d RU
H10B H 0.3905(4) 0.6432(2) 0.8985(2) 0.064 Uiso 1 1 d RU
C11 C 0.3362(3) 0.3904(2) 0.8552(2) 0.0444(5) Uani 1 1 d U
H11A H 0.3025(3) 0.4268(2) 0.9331(2) 0.053 Uiso 1 1 d RU
H11B H 0.3898(3) 0.3188(2) 0.8656(2) 0.053 Uiso 1 1 d RU
C12 C 0.0748(3) 0.4495(2) 0.7469(2) 0.0459(5) Uani 1 1 d U
H12A H 0.0373(3) 0.4851(2) 0.8237(2) 0.055 Uiso 1 1 d RU
H12B H -0.0461(3) 0.4152(2) 0.6803(2) 0.055 Uiso 1 1 d RU
C13 C 0.2862(3) 0.4983(2) 0.59894(19) 0.0422(5) Uani 1 1 d U
H13A H 0.3875(3) 0.5667(2) 0.57861(19) 0.051 Uiso 1 1 d RU
H13B H 0.1667(3) 0.4653(2) 0.53145(19) 0.051 Uiso 1 1 d RU
C14 C 0.5411(3) 0.4370(2) 0.7105(2) 0.0452(5) Uani 1 1 d U
H14A H 0.5964(3) 0.3656(2) 0.7188(2) 0.054 Uiso 1 1 d RU
H14B H 0.6437(3) 0.5056(2) 0.6914(2) 0.054 Uiso 1 1 d RU
C15 C 0.2006(3) 0.2851(2) 0.6389(2) 0.0434(5) Uani 1 1 d U
H15A H 0.0795(3) 0.2516(2) 0.5726(2) 0.052 Uiso 1 1 d RU
H15B H 0.2511(3) 0.2113(2) 0.6451(2) 0.052 Uiso 1 1 d RU
N1 N 0.4971(3) 0.49484(19) 0.82955(16) 0.0449(4) Uani 1 1 d U
N2 N 0.1495(2) 0.33882(16) 0.75688(16) 0.0380(4) Uani 1 1 d U
N3 N 0.2345(3) 0.55790(17) 0.71825(16) 0.0440(4) Uani 1 1 d U
D3 D 0.1878 0.6268 0.7122 0.053 Uiso 1 1 d R
N4 N 0.3595(2) 0.38750(17) 0.60960(15) 0.0371(4) Uani 1 1 d U
O1 O 0.9767(2) 0.69672(16) 0.66850(15) 0.0534(4) Uani 1 1 d U
O2 O 1.2275(2) 0.85897(18) 0.80937(16) 0.0611(5) Uani 1 1 d U
O3 O 1.0535(3) 1.25946(17) 1.02269(16) 0.0665(5) Uani 1 1 d U
O4 O 0.8013(3) 1.30796(17) 0.93253(18) 0.0732(6) Uani 1 1 d U
O5 O 0.3177(2) 0.97744(17) 0.57690(16) 0.0574(5) Uani 1 1 d U
O6 O 0.3485(2) 0.77980(17) 0.51549(16) 0.0599(5) Uani 1 1 d U
OW O 1.5501(6) 0.9024(4) 1.0044(4) 0.0706(10) Uani 0.50 1 d PDU
D1 D 1.437(6) 0.884(5) 0.944(4) 0.10(2) Uiso 0.50 1 d PD
D2 D 1.607(6) 0.989(2) 1.052(4) 0.059(15) Uiso 0.50 1 d PD

loop_
_atom_site_aniso_label
_atom_site_aniso_U_11
_atom_site_aniso_U_22
_atom_site_aniso_U_33
_atom_site_aniso_U_23
_atom_site_aniso_U_13
_atom_site_aniso_U_12
C1 0.0386(11) 0.0472(12) 0.0440(12) 0.0185(10) 0.0129(9) 0.0235(10)
C2 0.0322(10) 0.0341(10) 0.0360(10) 0.0131(8) 0.0125(8) 0.0134(8)
C3 0.0332(10) 0.0375(11) 0.0347(11) 0.0091(8) 0.0068(8) 0.0065(8)
C4 0.0449(11) 0.0291(10) 0.0382(11) 0.0064(8) 0.0173(9) 0.0087(8)
N5 0.0595(12) 0.0381(10) 0.0432(11) 0.0040(8) 0.0227(10) 0.0052(9)
C6 0.0437(11) 0.0327(10) 0.0466(12) 0.0146(9) 0.0199(10) 0.0204(9)
C7 0.0310(10) 0.0323(10) 0.0371(10) 0.0123(8) 0.0103(8) 0.0136(8)
N6 0.0353(9) 0.0469(11) 0.0471(10) 0.0183(8) 0.0117(8) 0.0216(8)
C9 0.0324(9) 0.0278(9) 0.0340(10) 0.0096(8) 0.0095(8) 0.0115(7)
C10 0.0676(15) 0.0359(11) 0.0449(13) -0.0012(10) 0.0199(11) 0.0048(11)
C11 0.0445(12) 0.0510(13) 0.0375(11) 0.0173(10) 0.0047(9) 0.0134(10)
C12 0.0358(11) 0.0578(14) 0.0536(13) 0.0181(11) 0.0183(10) 0.0236(10)
C13 0.0517(13) 0.0470(12) 0.0383(11) 0.0159(9) 0.0140(10) 0.0271(10)
C14 0.0330(11) 0.0541(13) 0.0566(14) 0.0198(11) 0.0142(10) 0.0213(10)
C15 0.0446(12) 0.0345(11) 0.0453(12) 0.0024(9) 0.0025(10) 0.0145(9)
N1 0.0344(9) 0.0523(11) 0.0384(10) 0.0092(8) 0.0001(7) 0.0060(8)
N2 0.0314(8) 0.0367(9) 0.0429(10) 0.0103(7) 0.0074(7) 0.0077(7)
N3 0.0574(11) 0.0371(9) 0.0511(11) 0.0143(8) 0.0221(9) 0.0300(9)
N4 0.0377(9) 0.0398(9) 0.0370(9) 0.0067(7) 0.0107(7) 0.0200(7)
O1 0.0621(10) 0.0512(10) 0.0558(10) 0.0092(8) 0.0069(8) 0.0402(8)
O2 0.0362(9) 0.0757(12) 0.0734(12) 0.0209(10) 0.0015(8) 0.0266(8)
O3 0.0790(13) 0.0547(10) 0.0441(10) -0.0019(8) 0.0108(9) 0.0020(9)
O4 0.0892(14) 0.0433(10) 0.0849(14) -0.0041(9) 0.0304(11) 0.0306(10)
O5 0.0536(10) 0.0642(11) 0.0705(11) 0.0272(9) 0.0108(8) 0.0392(9)
O6 0.0441(9) 0.0529(10) 0.0674(11) -0.0026(8) -0.0074(8) 0.0180(8)
OW 0.068(3) 0.062(2) 0.058(2) -0.0016(19) -0.006(2) 0.010(2)

loop_
_atom_type_symbol
_atom_type_description
_atom_type_scat_dispersion_real
_atom_type_scat_dispersion_imag
_atom_type_scat_source
C C 0.0033 0.0016 'International Tables Vol C Tables 4.2.6.8 and 6.1.1.4'
H H 0.0000 0.0000 'International Tables Vol C Tables 4.2.6.8 and 6.1.1.4'
N N 0.0061 0.0033 'International Tables Vol C Tables 4.2.6.8 and 6.1.1.4'
O O 0.0106 0.0060 'International Tables Vol C Tables 4.2.6.8 and 6.1.1.4'
D D 0.0000 0.0000 'International Tables Vol C Tables 4.2.6.8 and 6.1.1.4'

loop_
_geom_angle_atom_site_label_1
_geom_angle_atom_site_label_2
_geom_angle_atom_site_label_3
_geom_angle
O2 C1 O1 125.06(19)
O2 C1 C2 119.0(2)
O1 C1 C2 115.95(18)
C9 C2 C3 119.28(17)
C9 C2 C1 120.07(18)
C3 C2 C1 120.65(18)
H3A C3 C4 120.10(12)
H3A C3 C2 121.02(12)
C4 C3 C2 118.87(18)
C6 C4 C3 123.11(18)
C6 C4 N5 117.62(19)
C3 C4 N5 119.27(19)
O3 N5 O4 124.2(2)
O3 N5 C4 117.6(2)
O4 N5 C4 118.2(2)
H6A C6 C4 122.71(12)
H6A C6 C7 120.54(11)
C4 C6 C7 116.75(18)
C6 C7 C9 122.70(18)
C6 C7 N6 118.29(17)
C9 C7 N6 119.00(17)
O5 N6 O6 123.50(18)
O5 N6 C7 118.45(18)
O6 N6 C7 118.05(16)
H9A C9 C7 121.04(11)
H9A C9 C2 119.67(11)
C7 C9 C2 119.28(17)
H10A C10 H10B 109.5
H10A C10 N1 110.41(12)
H10B C10 N1 109.13(12)
H10A C10 N3 108.34(12)
H10B C10 N3 109.43(11)
N1 C10 N3 109.99(17)
H11B C11 H11A 106.8
H11B C11 N2 111.21(11)
H11A C11 N2 108.70(11)
H11B C11 N1 108.09(11)
H11A C11 N1 110.09(12)
N2 C11 N1 111.87(16)
H12B C12 H12A 108.8
H12B C12 N2 108.25(12)
H12A C12 N2 109.23(12)
H12B C12 N3 109.19(12)
H12A C12 N3 111.06(11)
N2 C12 N3 110.29(16)
H13A C13 H13B 106.9
H13A C13 N4 110.64(11)
H13B C13 N4 108.81(12)
H13A C13 N3 110.15(12)
H13B C13 N3 110.64(11)
N4 C13 N3 109.67(16)
H14A C14 H14B 108.0
H14A C14 N4 111.22(11)
H14B C14 N4 108.12(11)
H14A C14 N1 108.23(11)
H14B C14 N1 109.27(12)
N4 C14 N1 111.95(16)
H15B C15 H15A 108.8
H15B C15 N4 108.16(10)
H15A C15 N4 109.28(11)
H15B C15 N2 108.54(11)
H15A C15 N2 110.03(11)
N4 C15 N2 112.00(16)
C10 N1 C11 108.78(17)
C10 N1 C14 108.90(17)
C11 N1 C14 108.52(18)
C12 N2 C11 108.76(17)
C12 N2 C15 108.14(17)
C11 N2 C15 108.75(16)
C10 N3 C13 108.82(16)
C10 N3 C12 108.25(17)
C13 N3 C12 108.99(17)
C10 N3 D3 110.3
C13 N3 D3 110.3
C12 N3 D3 110.1
C13 N4 C14 109.07(17)
C13 N4 C15 109.01(16)
C14 N4 C15 108.60(16)
D1 OW D2 117(3)

loop_
_geom_bond_atom_site_label_1
_geom_bond_atom_site_label_2
_geom_bond_distance
C1 O2 1.240(3)
C1 O1 1.259(3)
C1 C2 1.521(3)
C2 C9 1.394(3)
C2 C3 1.398(3)
C3 H3A 0.9690
C3 C4 1.388(3)
C4 C6 1.375(3)
C4 N5 1.483(3)
N5 O3 1.217(3)
N5 O4 1.227(3)
C6 H6A 0.9648
C6 C7 1.382(3)
C7 C9 1.387(2)
C7 N6 1.477(3)
N6 O5 1.225(2)
N6 O6 1.226(2)
C9 H9A 0.9610
C10 H10A 0.9674
C10 H10B 0.9764
C10 N1 1.445(3)
C10 N3 1.506(3)
C11 H11B 0.9660
C11 H11A 0.9766
C11 N2 1.471(3)
C11 N1 1.471(3)
C12 H12B 0.9700
C12 H12A 0.9766
C12 N2 1.445(3)
C12 N3 1.509(3)
C13 H13A 0.9679
C13 H13B 0.9706
C13 N4 1.442(2)
C13 N3 1.507(3)
C14 H14A 0.9658
C14 H14B 0.9674
C14 N4 1.464(3)
C14 N1 1.473(3)
C15 H15B 0.9651
C15 H15A 0.9701
C15 N4 1.471(3)
C15 N2 1.475(3)
N3 D3 0.9000
OW D1 0.911(18)
OW D2 0.909(18)
